data_7015670
loop_
_publ_author_name
'Siemeling, Ulrich'
'Klemann, Thorsten'
'Bruhn, Clemens'
'Schulz, Ji\<r\'i'
'\<St\<epni\<cka, Petr'

_publ_section_title
;
 The coordination behaviour of ferrocene-based pyridylphosphine ligands
 towards Zn(II), Cd(II) and Hg(II).
;
_journal_issue 17
_journal_name_full 'Dalton transactions (Cambridge, England : 2003)'
_journal_page_first 4722
_journal_page_last 4740
_journal_paper_doi 10.1039/c0dt01810d
_journal_volume 40
_journal_year 2011
_chemical_formula_sum 'C54 H44 Br2 Fe2 Hg N2 P2'
_chemical_formula_weight 1254.96
_chemical_name_systematic
;
?
;
_space_group_IT_number 14
_symmetry_cell_setting monoclinic
_symmetry_space_group_name_Hall '-P 2yn'
_symmetry_space_group_name_H-M 'P 1 21/n 1'
_atom_sites_solution_hydrogens geom
_atom_sites_solution_primary direct
_atom_sites_solution_secondary difmap
_audit_creation_method SHELXL-97
_cell_angle_alpha 90.00
_cell_angle_beta 92.161(4)
_cell_angle_gamma 90.00
_cell_formula_units_Z 4
_cell_length_a 17.4068(8)
_cell_length_b 15.5806(5)
_cell_length_c 17.5380(8)
_cell_measurement_reflns_used 37628
_cell_measurement_temperature 173(2)
_cell_measurement_theta_max 25.73
_cell_measurement_theta_min 1.62
_cell_volume 4753.1(3)
_computing_structure_refinement 'SHELXL-97 (Sheldrick, 1997)'
_computing_structure_solution 'SHELXS-97 (Sheldrick, 1990)'
_diffrn_ambient_temperature 173(2)
_diffrn_detector 'image plate (34 cm diameter)'
_diffrn_detector_area_resol_mean 6.67
_diffrn_detector_type STOE
_diffrn_measured_fraction_theta_full 0.992
_diffrn_measured_fraction_theta_max 0.992
_diffrn_measurement_details ' 180 frames, detector distance = 135 mm'
_diffrn_measurement_device '2-circle goniometer'
_diffrn_measurement_device_type 'STOE IPDS 2'
_diffrn_measurement_method 'rotation method'
_diffrn_radiation_collimation '0.5 mm diameter, multiple pinhole'
_diffrn_radiation_monochromator 'plane graphite'
_diffrn_radiation_polarisn_norm 0
_diffrn_radiation_type 'Mo K\a'
_diffrn_radiation_wavelength 0.71073
_diffrn_reflns_av_R_equivalents 0.0776
_diffrn_reflns_av_sigmaI/netI 0.0474
_diffrn_reflns_limit_h_max 20
_diffrn_reflns_limit_h_min -20
_diffrn_reflns_limit_k_max 17
_diffrn_reflns_limit_k_min -18
_diffrn_reflns_limit_l_max 20
_diffrn_reflns_limit_l_min -20
_diffrn_reflns_number 30291
_diffrn_reflns_theta_full 25.00
_diffrn_reflns_theta_max 25.00
_diffrn_reflns_theta_min 1.62
_diffrn_source 'sealed X-ray tube, 12 x 0.4 mm long-fine focus'
_diffrn_source_current 30
_diffrn_source_power 1.50
_diffrn_source_voltage 50
_exptl_absorpt_coefficient_mu 5.612
_exptl_absorpt_correction_T_max 0.7179
_exptl_absorpt_correction_T_min 0.3150
_exptl_absorpt_correction_type integration
_exptl_absorpt_process_details 'X-red ver. 1.31 (Stoe & Cie. 2003)'
_exptl_crystal_colour orange
_exptl_crystal_density_diffrn 1.754
_exptl_crystal_density_method 'not measured'
_exptl_crystal_description block
_exptl_crystal_F_000 2456
_exptl_crystal_size_max 0.420
_exptl_crystal_size_mid 0.283
_exptl_crystal_size_min 0.170
_refine_diff_density_max 4.258
_refine_diff_density_min -2.843
_refine_diff_density_rms 0.212
_refine_ls_extinction_coef 0.00075(10)
_refine_ls_extinction_expression Fc^*^=kFc[1+0.001xFc^2^\l^3^/sin(2\q)]^-1/4^
_refine_ls_extinction_method SHELXL
_refine_ls_goodness_of_fit_ref 1.085
_refine_ls_hydrogen_treatment constr
_refine_ls_matrix_type full
_refine_ls_number_parameters 569
_refine_ls_number_reflns 8305
_refine_ls_number_restraints 0
_refine_ls_restrained_S_all 1.085
_refine_ls_R_factor_all 0.0513
_refine_ls_R_factor_gt 0.0474
_refine_ls_shift/su_max 0.003
_refine_ls_shift/su_mean 0.000
_refine_ls_structure_factor_coef Fsqd
_refine_ls_weighting_details 'calc w=1/[\s^2^(Fo^2^)+(0.0809P)^2^+0.0000P] where P=(Fo^2^+2Fc^2^)/3'
_refine_ls_weighting_scheme calc
_refine_ls_wR_factor_gt 0.1142
_refine_ls_wR_factor_ref 0.1165
_reflns_number_gt 7436
_reflns_number_total 8305
_reflns_threshold_expression >2sigma(I)
_cod_data_source_file c0dt01810d.txt
_cod_data_source_block i0634
_cod_original_sg_symbol_H-M 'P 21/n'
_cod_database_code 7015670

loop_
_symmetry_equiv_pos_as_xyz
'x, y, z'
'-x+1/2, y+1/2, -z+1/2'
'-x, -y, -z'
'x-1/2, -y-1/2, z-1/2'

loop_
_atom_site_label
_atom_site_type_symbol
_atom_site_fract_x
_atom_site_fract_y
_atom_site_fract_z
_atom_site_U_iso_or_equiv
_atom_site_adp_type
_atom_site_occupancy
_atom_site_symmetry_multiplicity
_atom_site_calc_flag
_atom_site_refinement_flags
_atom_site_disorder_assembly
_atom_site_disorder_group
C1 C 0.9469(3) 0.2001(3) 0.5772(3) 0.0292(10) Uani 1 1 d . . .
C2 C 1.0201(3) 0.2237(4) 0.6144(3) 0.0353(11) Uani 1 1 d . . .
H2A H 1.0424 0.2793 0.6152 0.042 Uiso 1 1 calc R . .
C3 C 1.0521(3) 0.1495(4) 0.6491(3) 0.0398(13) Uani 1 1 d . . .
H3A H 1.0999 0.1467 0.6769 0.048 Uiso 1 1 calc R . .
C4 C 1.0006(3) 0.0795(4) 0.6357(3) 0.0403(12) Uani 1 1 d . . .
H4A H 1.0081 0.0223 0.6533 0.048 Uiso 1 1 calc R . .
C5 C 0.9361(3) 0.1101(4) 0.5910(3) 0.0362(12) Uani 1 1 d . . .
H5A H 0.8933 0.0767 0.5735 0.043 Uiso 1 1 calc R . .
C6 C 0.9213(3) 0.1298(4) 0.7964(3) 0.0334(11) Uani 1 1 d . . .
C7 C 0.9691(3) 0.2066(4) 0.8030(3) 0.0384(12) Uani 1 1 d . . .
H7A H 1.0189 0.2102 0.8269 0.046 Uiso 1 1 calc R . .
C8 C 0.9271(3) 0.2752(4) 0.7670(3) 0.0416(12) Uani 1 1 d . . .
H8A H 0.9443 0.3329 0.7631 0.050 Uiso 1 1 calc R . .
C9 C 0.8548(3) 0.2431(4) 0.7377(3) 0.0397(12) Uani 1 1 d . . .
H9A H 0.8161 0.2753 0.7110 0.048 Uiso 1 1 calc R . .
C10 C 0.8514(3) 0.1538(4) 0.7558(3) 0.0341(11) Uani 1 1 d . . .
H10A H 0.8097 0.1165 0.7431 0.041 Uiso 1 1 calc R . .
C11 C 0.9394(3) 0.0441(4) 0.8271(3) 0.0349(11) Uani 1 1 d . . .
C12 C 1.0023(3) 0.0299(4) 0.8765(3) 0.0450(13) Uani 1 1 d . . .
H12A H 1.0372 0.0750 0.8889 0.054 Uiso 1 1 calc R . .
C13 C 1.0134(4) -0.0518(5) 0.9077(3) 0.0517(15) Uani 1 1 d . . .
H13A H 1.0554 -0.0629 0.9425 0.062 Uiso 1 1 calc R . .
C14 C 0.9621(4) -0.1164(5) 0.8870(4) 0.0548(16) Uani 1 1 d . . .
H14A H 0.9680 -0.1727 0.9072 0.066 Uiso 1 1 calc R . .
C15 C 0.9015(4) -0.0967(5) 0.8359(4) 0.0572(16) Uani 1 1 d . . .
H15A H 0.8675 -0.1417 0.8206 0.069 Uiso 1 1 calc R . .
C16 C 0.8790(3) 0.3718(4) 0.5665(3) 0.0356(11) Uani 1 1 d . . .
C17 C 0.9448(3) 0.4251(4) 0.5676(4) 0.0472(14) Uani 1 1 d . . .
H17A H 0.9892 0.4083 0.5414 0.057 Uiso 1 1 calc R . .
C18 C 0.9440(4) 0.5024(5) 0.6074(4) 0.0584(17) Uani 1 1 d . . .
H18A H 0.9878 0.5389 0.6075 0.070 Uiso 1 1 calc R . .
C19 C 0.8801(4) 0.5267(4) 0.6469(4) 0.0565(16) Uani 1 1 d . . .
H19A H 0.8811 0.5781 0.6760 0.068 Uiso 1 1 calc R . .
C20 C 0.8142(3) 0.4758(4) 0.6440(3) 0.0464(13) Uani 1 1 d . . .
H20A H 0.7697 0.4934 0.6696 0.056 Uiso 1 1 calc R . .
C21 C 0.8140(3) 0.3985(4) 0.6029(3) 0.0369(11) Uani 1 1 d . . .
H21A H 0.7689 0.3642 0.6000 0.044 Uiso 1 1 calc R . .
C22 C 0.9228(3) 0.2769(4) 0.4294(3) 0.0316(10) Uani 1 1 d . . .
C23 C 0.9838(3) 0.2254(4) 0.4088(3) 0.0417(13) Uani 1 1 d . . .
H23A H 1.0080 0.1887 0.4457 0.050 Uiso 1 1 calc R . .
C24 C 1.0098(3) 0.2269(5) 0.3349(3) 0.0520(16) Uani 1 1 d . . .
H24A H 1.0511 0.1909 0.3212 0.062 Uiso 1 1 calc R . .
C25 C 0.9750(4) 0.2814(5) 0.2809(3) 0.0576(17) Uani 1 1 d . . .
H25A H 0.9922 0.2826 0.2301 0.069 Uiso 1 1 calc R . .
C26 C 0.9146(3) 0.3344(5) 0.3020(3) 0.0547(17) Uani 1 1 d . . .
H26A H 0.8918 0.3726 0.2655 0.066 Uiso 1 1 calc R . .
C27 C 0.8875(3) 0.3321(4) 0.3753(3) 0.0419(13) Uani 1 1 d . . .
H27A H 0.8456 0.3673 0.3887 0.050 Uiso 1 1 calc R . .
C28 C 0.7743(2) 0.0378(3) 0.3566(2) 0.0283(10) Uani 1 1 d . . .
C29 C 0.8315(3) 0.0943(4) 0.3271(3) 0.0349(11) Uani 1 1 d . . .
H29A H 0.8504 0.1451 0.3510 0.042 Uiso 1 1 calc R . .
C30 C 0.8549(3) 0.0611(4) 0.2560(3) 0.0400(12) Uani 1 1 d . . .
H30A H 0.8923 0.0854 0.2244 0.048 Uiso 1 1 calc R . .
C31 C 0.8119(3) -0.0153(4) 0.2407(3) 0.0385(12) Uani 1 1 d . . .
H31A H 0.8159 -0.0503 0.1967 0.046 Uiso 1 1 calc R . .
C32 C 0.7624(3) -0.0309(3) 0.3015(3) 0.0328(11) Uani 1 1 d . . .
H32A H 0.7278 -0.0777 0.3055 0.039 Uiso 1 1 calc R . .
C33 C 0.7144(3) 0.1522(4) 0.1529(3) 0.0363(11) Uani 1 1 d . . .
C34 C 0.6590(3) 0.0855(4) 0.1627(3) 0.0401(12) Uani 1 1 d . . .
H34A H 0.6493 0.0390 0.1286 0.048 Uiso 1 1 calc R . .
C35 C 0.6208(3) 0.1000(4) 0.2320(3) 0.0429(13) Uani 1 1 d . . .
H35A H 0.5814 0.0653 0.2518 0.051 Uiso 1 1 calc R . .
C36 C 0.6521(3) 0.1757(4) 0.2663(3) 0.0428(13) Uani 1 1 d . . .
H36A H 0.6373 0.2001 0.3132 0.051 Uiso 1 1 calc R . .
C37 C 0.7094(3) 0.2087(4) 0.2184(3) 0.0368(12) Uani 1 1 d . . .
H37A H 0.7392 0.2590 0.2277 0.044 Uiso 1 1 calc R . .
C38 C 0.7673(3) 0.1620(4) 0.0904(3) 0.0372(12) Uani 1 1 d . . .
C39 C 0.7630(3) 0.1084(5) 0.0264(3) 0.0473(14) Uani 1 1 d . . .
H39A H 0.7271 0.0624 0.0239 0.057 Uiso 1 1 calc R . .
C40 C 0.8110(4) 0.1226(5) -0.0328(3) 0.0569(17) Uani 1 1 d . . .
H40A H 0.8078 0.0876 -0.0771 0.068 Uiso 1 1 calc R . .
C41 C 0.8647(4) 0.1892(4) -0.0269(4) 0.0529(16) Uani 1 1 d . . .
H41A H 0.8989 0.2007 -0.0666 0.063 Uiso 1 1 calc R . .
C42 C 0.8657(4) 0.2368(4) 0.0378(3) 0.0498(14) Uani 1 1 d . . .
H42A H 0.9026 0.2816 0.0419 0.060 Uiso 1 1 calc R . .
C43 C 0.6258(2) 0.0337(3) 0.4270(2) 0.0284(10) Uani 1 1 d . . .
C44 C 0.6000(3) -0.0480(4) 0.4040(3) 0.0357(11) Uani 1 1 d . . .
H44A H 0.6355 -0.0941 0.4007 0.043 Uiso 1 1 calc R . .
C45 C 0.5222(3) -0.0613(4) 0.3861(3) 0.0418(12) Uani 1 1 d . . .
H45A H 0.5049 -0.1168 0.3708 0.050 Uiso 1 1 calc R . .
C46 C 0.4696(3) 0.0056(4) 0.3904(3) 0.0429(14) Uani 1 1 d . . .
H46A H 0.4168 -0.0038 0.3772 0.051 Uiso 1 1 calc R . .
C47 C 0.4949(3) 0.0858(4) 0.4139(3) 0.0388(12) Uani 1 1 d . . .
H47A H 0.4590 0.1315 0.4172 0.047 Uiso 1 1 calc R . .
C48 C 0.5727(3) 0.1007(4) 0.4331(3) 0.0342(11) Uani 1 1 d . . .
H48A H 0.5893 0.1558 0.4502 0.041 Uiso 1 1 calc R . .
C49 C 0.7602(2) -0.0337(4) 0.5087(3) 0.0300(11) Uani 1 1 d . . .
C50 C 0.7981(3) -0.1062(4) 0.4823(3) 0.0388(12) Uani 1 1 d . . .
H50A H 0.8120 -0.1093 0.4305 0.047 Uiso 1 1 calc R . .
C51 C 0.8157(3) -0.1746(4) 0.5321(4) 0.0463(14) Uani 1 1 d . . .
H51A H 0.8415 -0.2238 0.5138 0.056 Uiso 1 1 calc R . .
C52 C 0.7957(3) -0.1710(4) 0.6073(3) 0.0463(14) Uani 1 1 d . . .
H52A H 0.8066 -0.2180 0.6404 0.056 Uiso 1 1 calc R . .
C53 C 0.7596(4) -0.0985(4) 0.6343(3) 0.0493(14) Uani 1 1 d . . .
H53A H 0.7467 -0.0953 0.6863 0.059 Uiso 1 1 calc R . .
C54 C 0.7423(3) -0.0301(4) 0.5855(3) 0.0403(12) Uani 1 1 d . . .
H54A H 0.7181 0.0196 0.6048 0.048 Uiso 1 1 calc R . .
N36 N 0.8880(3) -0.0183(3) 0.8068(3) 0.0468(12) Uani 1 1 d . . .
N54 N 0.8192(3) 0.2265(3) 0.0968(3) 0.0430(11) Uani 1 1 d . . .
P1 P 0.88060(6) 0.26553(9) 0.52295(7) 0.0284(3) Uani 1 1 d . . .
P2 P 0.72789(6) 0.05345(8) 0.44590(6) 0.0255(3) Uani 1 1 d . . .
Fe1 Fe 0.94615(4) 0.17768(5) 0.69110(4) 0.02951(17) Uani 1 1 d . . .
Fe2 Fe 0.73773(4) 0.08605(5) 0.25304(4) 0.03018(17) Uani 1 1 d . . .
Br1 Br 0.67098(3) 0.18749(3) 0.63292(3) 0.03784(15) Uani 1 1 d . . .
Br2 Br 0.67720(3) 0.32645(4) 0.43384(3) 0.04460(16) Uani 1 1 d . . .
Hg1 Hg 0.751025(9) 0.197136(13) 0.505513(10) 0.02986(10) Uani 1 1 d . . .

loop_
_atom_site_aniso_label
_atom_site_aniso_U_11
_atom_site_aniso_U_22
_atom_site_aniso_U_33
_atom_site_aniso_U_23
_atom_site_aniso_U_13
_atom_site_aniso_U_12
C1 0.029(2) 0.032(3) 0.026(2) 0.0002(18) -0.0029(18) -0.0028(19)
C2 0.025(2) 0.050(3) 0.031(2) 0.004(2) -0.0021(18) -0.004(2)
C3 0.025(2) 0.063(4) 0.031(2) 0.001(2) -0.0038(18) 0.004(2)
C4 0.045(3) 0.038(3) 0.038(3) 0.001(2) -0.004(2) 0.015(2)
C5 0.039(3) 0.040(3) 0.029(2) -0.005(2) -0.0053(19) -0.001(2)
C6 0.036(2) 0.038(3) 0.026(2) 0.004(2) 0.0005(18) -0.007(2)
C7 0.043(3) 0.044(3) 0.028(2) -0.001(2) -0.002(2) -0.011(2)
C8 0.059(3) 0.032(3) 0.034(3) -0.003(2) 0.006(2) -0.005(3)
C9 0.041(3) 0.042(4) 0.037(3) 0.002(2) 0.009(2) 0.005(2)
C10 0.030(2) 0.041(3) 0.031(2) 0.004(2) 0.0021(18) -0.001(2)
C11 0.036(2) 0.038(3) 0.031(2) 0.003(2) 0.0032(19) -0.005(2)
C12 0.040(3) 0.052(4) 0.042(3) 0.003(3) -0.005(2) 0.000(3)
C13 0.052(3) 0.056(4) 0.046(3) 0.011(3) -0.005(3) 0.014(3)
C14 0.062(4) 0.044(4) 0.060(4) 0.016(3) 0.010(3) 0.006(3)
C15 0.048(3) 0.042(4) 0.082(4) 0.014(3) 0.002(3) -0.008(3)
C16 0.038(3) 0.032(3) 0.035(2) 0.003(2) -0.011(2) -0.003(2)
C17 0.041(3) 0.044(4) 0.057(3) 0.000(3) -0.003(2) -0.010(3)
C18 0.060(4) 0.040(4) 0.074(4) -0.005(3) -0.007(3) -0.018(3)
C19 0.071(4) 0.034(4) 0.064(4) -0.008(3) -0.005(3) -0.005(3)
C20 0.053(3) 0.034(3) 0.051(3) -0.005(3) -0.005(2) 0.003(3)
C21 0.037(3) 0.036(3) 0.037(2) 0.006(2) -0.005(2) -0.005(2)
C22 0.029(2) 0.033(3) 0.032(2) 0.003(2) -0.0087(18) -0.007(2)
C23 0.034(3) 0.057(4) 0.033(2) 0.007(2) -0.005(2) 0.002(2)
C24 0.040(3) 0.078(5) 0.037(3) 0.004(3) 0.002(2) 0.001(3)
C25 0.051(3) 0.087(5) 0.034(3) 0.015(3) 0.003(2) -0.009(3)
C26 0.049(3) 0.075(5) 0.039(3) 0.023(3) -0.006(2) -0.008(3)
C27 0.042(3) 0.041(3) 0.042(3) 0.013(2) -0.008(2) -0.005(2)
C28 0.026(2) 0.033(3) 0.026(2) 0.0003(19) -0.0036(17) 0.0040(19)
C29 0.029(2) 0.045(3) 0.031(2) -0.001(2) -0.0031(18) 0.002(2)
C30 0.033(2) 0.055(4) 0.032(2) 0.001(2) 0.0038(19) 0.008(2)
C31 0.039(3) 0.046(4) 0.030(2) -0.001(2) -0.004(2) 0.011(2)
C32 0.035(2) 0.029(3) 0.034(2) -0.002(2) -0.0081(19) 0.006(2)
C33 0.041(3) 0.038(3) 0.029(2) 0.006(2) -0.0041(19) 0.010(2)
C34 0.037(3) 0.047(4) 0.035(2) 0.006(2) -0.010(2) 0.005(2)
C35 0.030(2) 0.060(4) 0.039(3) 0.012(3) -0.002(2) 0.010(2)
C36 0.043(3) 0.051(4) 0.034(3) 0.006(2) 0.001(2) 0.020(3)
C37 0.043(3) 0.035(3) 0.032(2) 0.001(2) -0.005(2) 0.010(2)
C38 0.041(3) 0.036(3) 0.034(2) 0.005(2) -0.006(2) 0.008(2)
C39 0.049(3) 0.054(4) 0.039(3) -0.006(3) -0.001(2) 0.000(3)
C40 0.065(4) 0.067(5) 0.039(3) -0.013(3) 0.002(3) -0.003(3)
C41 0.060(4) 0.059(5) 0.041(3) 0.008(3) 0.013(3) 0.005(3)
C42 0.059(4) 0.038(4) 0.053(3) 0.004(3) 0.012(3) -0.001(3)
C43 0.026(2) 0.036(3) 0.023(2) 0.0036(18) -0.0001(16) -0.0022(19)
C44 0.032(2) 0.037(3) 0.038(2) -0.003(2) -0.0003(19) -0.004(2)
C45 0.038(3) 0.042(3) 0.044(3) -0.006(2) -0.003(2) -0.013(2)
C46 0.026(2) 0.063(4) 0.039(3) 0.003(3) -0.004(2) -0.005(2)
C47 0.027(2) 0.054(4) 0.036(2) 0.004(2) -0.0049(19) 0.005(2)
C48 0.029(2) 0.042(3) 0.032(2) 0.002(2) 0.0009(18) 0.003(2)
C49 0.025(2) 0.032(3) 0.032(2) 0.0017(19) -0.0073(17) -0.0031(19)
C50 0.039(3) 0.041(3) 0.036(2) 0.000(2) -0.006(2) 0.007(2)
C51 0.046(3) 0.034(3) 0.057(3) -0.001(3) -0.013(3) 0.011(3)
C52 0.050(3) 0.037(3) 0.051(3) 0.014(3) -0.012(3) 0.002(3)
C53 0.057(3) 0.054(4) 0.037(3) 0.013(3) 0.002(2) 0.007(3)
C54 0.043(3) 0.038(3) 0.040(3) 0.000(2) 0.000(2) 0.010(2)
N36 0.048(3) 0.036(3) 0.056(3) 0.008(2) -0.006(2) -0.010(2)
N54 0.053(3) 0.036(3) 0.040(2) -0.002(2) 0.007(2) -0.001(2)
P1 0.0249(5) 0.0303(7) 0.0297(6) 0.0014(5) -0.0044(4) -0.0033(5)
P2 0.0236(5) 0.0271(7) 0.0257(5) 0.0000(5) -0.0031(4) -0.0005(4)
Fe1 0.0293(3) 0.0327(4) 0.0263(3) 0.0013(3) -0.0027(3) -0.0017(3)
Fe2 0.0289(3) 0.0348(4) 0.0267(3) 0.0014(3) -0.0021(2) 0.0050(3)
Br1 0.0363(3) 0.0357(3) 0.0418(3) -0.0045(2) 0.0064(2) -0.0032(2)
Br2 0.0418(3) 0.0366(3) 0.0543(3) 0.0097(2) -0.0121(2) 0.0039(2)
Hg1 0.02686(14) 0.02901(16) 0.03331(14) 0.00021(7) -0.00406(8) -0.00221(6)

loop_
_atom_type_symbol
_atom_type_description
_atom_type_scat_dispersion_real
_atom_type_scat_dispersion_imag
_atom_type_scat_source
C C 0.0033 0.0016 'International Tables Vol C Tables 4.2.6.8 and 6.1.1.4'
H H 0.0000 0.0000 'International Tables Vol C Tables 4.2.6.8 and 6.1.1.4'
N N 0.0061 0.0033 'International Tables Vol C Tables 4.2.6.8 and 6.1.1.4'
P P 0.1023 0.0942 'International Tables Vol C Tables 4.2.6.8 and 6.1.1.4'
Fe Fe 0.3463 0.8444 'International Tables Vol C Tables 4.2.6.8 and 6.1.1.4'
Br Br -0.2901 2.4595 'International Tables Vol C Tables 4.2.6.8 and 6.1.1.4'
Hg Hg -2.3894 9.2266 'International Tables Vol C Tables 4.2.6.8 and 6.1.1.4'

loop_
_geom_angle_atom_site_label_1
_geom_angle_atom_site_label_2
_geom_angle_atom_site_label_3
_geom_angle
_geom_angle_site_symmetry_1
_geom_angle_site_symmetry_3
_geom_angle_publ_flag
C5 C1 C2 106.8(4) . . ?
C5 C1 P1 124.1(4) . . ?
C2 C1 P1 129.1(4) . . ?
C5 C1 Fe1 70.1(3) . . ?
C2 C1 Fe1 68.9(3) . . ?
P1 C1 Fe1 126.4(3) . . ?
C3 C2 C1 108.1(5) . . ?
C3 C2 Fe1 71.0(3) . . ?
C1 C2 Fe1 69.0(3) . . ?
C3 C2 H2A 125.9 . . ?
C1 C2 H2A 125.9 . . ?
Fe1 C2 H2A 125.6 . . ?
C2 C3 C4 108.7(4) . . ?
C2 C3 Fe1 68.6(3) . . ?
C4 C3 Fe1 69.9(3) . . ?
C2 C3 H3A 125.7 . . ?
C4 C3 H3A 125.7 . . ?
Fe1 C3 H3A 127.4 . . ?
C3 C4 C5 108.1(5) . . ?
C3 C4 Fe1 69.6(3) . . ?
C5 C4 Fe1 69.1(3) . . ?
C3 C4 H4A 125.9 . . ?
C5 C4 H4A 125.9 . . ?
Fe1 C4 H4A 126.9 . . ?
C4 C5 C1 108.3(5) . . ?
C4 C5 Fe1 70.2(3) . . ?
C1 C5 Fe1 68.6(3) . . ?
C4 C5 H5A 125.9 . . ?
C1 C5 H5A 125.9 . . ?
Fe1 C5 H5A 126.8 . . ?
C10 C6 C7 107.3(5) . . ?
C10 C6 C11 125.7(5) . . ?
C7 C6 C11 127.0(4) . . ?
C10 C6 Fe1 70.3(3) . . ?
C7 C6 Fe1 68.6(3) . . ?
C11 C6 Fe1 127.6(4) . . ?
C8 C7 C6 107.3(5) . . ?
C8 C7 Fe1 70.2(3) . . ?
C6 C7 Fe1 69.6(3) . . ?
C8 C7 H7A 126.3 . . ?
C6 C7 H7A 126.3 . . ?
Fe1 C7 H7A 125.4 . . ?
C7 C8 C9 108.9(5) . . ?
C7 C8 Fe1 68.9(3) . . ?
C9 C8 Fe1 70.7(3) . . ?
C7 C8 H8A 125.5 . . ?
C9 C8 H8A 125.5 . . ?
Fe1 C8 H8A 126.4 . . ?
C10 C9 C8 107.8(5) . . ?
C10 C9 Fe1 69.5(3) . . ?
C8 C9 Fe1 68.8(3) . . ?
C10 C9 H9A 126.1 . . ?
C8 C9 H9A 126.1 . . ?
Fe1 C9 H9A 127.2 . . ?
C9 C10 C6 108.7(5) . . ?
C9 C10 Fe1 70.3(3) . . ?
C6 C10 Fe1 68.9(3) . . ?
C9 C10 H10A 125.6 . . ?
C6 C10 H10A 125.6 . . ?
Fe1 C10 H10A 126.8 . . ?
N36 C11 C12 123.0(5) . . ?
N36 C11 C6 115.1(4) . . ?
C12 C11 C6 121.8(5) . . ?
C11 C12 C13 119.0(6) . . ?
C11 C12 H12A 120.5 . . ?
C13 C12 H12A 120.5 . . ?
C14 C13 C12 118.8(5) . . ?
C14 C13 H13A 120.6 . . ?
C12 C13 H13A 120.6 . . ?
C13 C14 C15 118.2(6) . . ?
C13 C14 H14A 120.9 . . ?
C15 C14 H14A 120.9 . . ?
N36 C15 C14 124.3(6) . . ?
N36 C15 H15A 117.8 . . ?
C14 C15 H15A 117.8 . . ?
C21 C16 C17 119.5(5) . . ?
C21 C16 P1 119.4(4) . . ?
C17 C16 P1 120.9(4) . . ?
C18 C17 C16 119.5(6) . . ?
C18 C17 H17A 120.2 . . ?
C16 C17 H17A 120.2 . . ?
C19 C18 C17 120.6(6) . . ?
C19 C18 H18A 119.7 . . ?
C17 C18 H18A 119.7 . . ?
C18 C19 C20 120.2(6) . . ?
C18 C19 H19A 119.9 . . ?
C20 C19 H19A 119.9 . . ?
C19 C20 C21 119.5(6) . . ?
C19 C20 H20A 120.3 . . ?
C21 C20 H20A 120.3 . . ?
C16 C21 C20 120.6(5) . . ?
C16 C21 H21A 119.7 . . ?
C20 C21 H21A 119.7 . . ?
C23 C22 C27 119.8(5) . . ?
C23 C22 P1 120.9(4) . . ?
C27 C22 P1 118.9(4) . . ?
C22 C23 C24 120.8(5) . . ?
C22 C23 H23A 119.6 . . ?
C24 C23 H23A 119.6 . . ?
C23 C24 C25 119.7(6) . . ?
C23 C24 H24A 120.1 . . ?
C25 C24 H24A 120.1 . . ?
C24 C25 C26 119.5(5) . . ?
C24 C25 H25A 120.2 . . ?
C26 C25 H25A 120.2 . . ?
C27 C26 C25 121.1(6) . . ?
C27 C26 H26A 119.5 . . ?
C25 C26 H26A 119.5 . . ?
C26 C27 C22 119.1(6) . . ?
C26 C27 H27A 120.5 . . ?
C22 C27 H27A 120.5 . . ?
C29 C28 C32 107.2(4) . . ?
C29 C28 P2 124.6(4) . . ?
C32 C28 P2 128.3(4) . . ?
C29 C28 Fe2 69.7(3) . . ?
C32 C28 Fe2 69.4(3) . . ?
P2 C28 Fe2 125.9(2) . . ?
C30 C29 C28 108.5(5) . . ?
C30 C29 Fe2 70.7(3) . . ?
C28 C29 Fe2 69.2(2) . . ?
C30 C29 H29A 125.7 . . ?
C28 C29 H29A 125.7 . . ?
Fe2 C29 H29A 125.9 . . ?
C29 C30 C31 107.6(5) . . ?
C29 C30 Fe2 68.9(3) . . ?
C31 C30 Fe2 69.2(3) . . ?
C29 C30 H30A 126.2 . . ?
C31 C30 H30A 126.2 . . ?
Fe2 C30 H30A 127.3 . . ?
C32 C31 C30 109.3(5) . . ?
C32 C31 Fe2 69.5(3) . . ?
C30 C31 Fe2 70.5(3) . . ?
C32 C31 H31A 125.3 . . ?
C30 C31 H31A 125.3 . . ?
Fe2 C31 H31A 126.2 . . ?
C31 C32 C28 107.4(5) . . ?
C31 C32 Fe2 70.1(3) . . ?
C28 C32 Fe2 69.1(3) . . ?
C31 C32 H32A 126.3 . . ?
C28 C32 H32A 126.3 . . ?
Fe2 C32 H32A 126.1 . . ?
C34 C33 C37 106.5(5) . . ?
C34 C33 C38 127.6(5) . . ?
C37 C33 C38 125.9(5) . . ?
C34 C33 Fe2 69.3(3) . . ?
C37 C33 Fe2 69.2(3) . . ?
C38 C33 Fe2 125.5(3) . . ?
C35 C34 C33 108.9(5) . . ?
C35 C34 Fe2 70.2(3) . . ?
C33 C34 Fe2 69.9(3) . . ?
C35 C34 H34A 125.5 . . ?
C33 C34 H34A 125.5 . . ?
Fe2 C34 H34A 125.9 . . ?
C36 C35 C34 108.0(5) . . ?
C36 C35 Fe2 69.7(3) . . ?
C34 C35 Fe2 69.4(3) . . ?
C36 C35 H35A 126.0 . . ?
C34 C35 H35A 126.0 . . ?
Fe2 C35 H35A 126.5 . . ?
C35 C36 C37 108.4(5) . . ?
C35 C36 Fe2 70.0(3) . . ?
C37 C36 Fe2 69.7(3) . . ?
C35 C36 H36A 125.8 . . ?
C37 C36 H36A 125.8 . . ?
Fe2 C36 H36A 126.1 . . ?
C36 C37 C33 108.2(5) . . ?
C36 C37 Fe2 69.9(3) . . ?
C33 C37 Fe2 69.5(3) . . ?
C36 C37 H37A 125.9 . . ?
C33 C37 H37A 125.9 . . ?
Fe2 C37 H37A 126.3 . . ?
N54 C38 C39 121.7(5) . . ?
N54 C38 C33 116.9(5) . . ?
C39 C38 C33 121.4(5) . . ?
C40 C39 C38 119.6(6) . . ?
C40 C39 H39A 120.2 . . ?
C38 C39 H39A 120.2 . . ?
C39 C40 C41 119.2(6) . . ?
C39 C40 H40A 120.4 . . ?
C41 C40 H40A 120.4 . . ?
C42 C41 C40 117.1(6) . . ?
C42 C41 H41A 121.5 . . ?
C40 C41 H41A 121.5 . . ?
N54 C42 C41 126.1(6) . . ?
N54 C42 H42A 116.9 . . ?
C41 C42 H42A 116.9 . . ?
C48 C43 C44 119.6(4) . . ?
C48 C43 P2 120.1(4) . . ?
C44 C43 P2 120.3(4) . . ?
C45 C44 C43 119.8(5) . . ?
C45 C44 H44A 120.1 . . ?
C43 C44 H44A 120.1 . . ?
C46 C45 C44 120.8(5) . . ?
C46 C45 H45A 119.6 . . ?
C44 C45 H45A 119.6 . . ?
C47 C46 C45 119.4(5) . . ?
C47 C46 H46A 120.3 . . ?
C45 C46 H46A 120.3 . . ?
C46 C47 C48 121.0(5) . . ?
C46 C47 H47A 119.5 . . ?
C48 C47 H47A 119.5 . . ?
C43 C48 C47 119.5(5) . . ?
C43 C48 H48A 120.3 . . ?
C47 C48 H48A 120.3 . . ?
C50 C49 C54 118.6(5) . . ?
C50 C49 P2 122.8(4) . . ?
C54 C49 P2 118.6(4) . . ?
C49 C50 C51 120.1(5) . . ?
C49 C50 H50A 119.9 . . ?
C51 C50 H50A 119.9 . . ?
C52 C51 C50 120.5(6) . . ?
C52 C51 H51A 119.8 . . ?
C50 C51 H51A 119.8 . . ?
C51 C52 C53 119.6(5) . . ?
C51 C52 H52A 120.2 . . ?
C53 C52 H52A 120.2 . . ?
C52 C53 C54 120.4(5) . . ?
C52 C53 H53A 119.8 . . ?
C54 C53 H53A 119.8 . . ?
C53 C54 C49 120.7(5) . . ?
C53 C54 H54A 119.6 . . ?
C49 C54 H54A 119.6 . . ?
C15 N36 C11 116.6(5) . . ?
C42 N54 C38 116.3(5) . . ?
C1 P1 C16 108.4(2) . . ?
C1 P1 C22 105.0(2) . . ?
C16 P1 C22 107.5(2) . . ?
C1 P1 Hg1 112.53(16) . . ?
C16 P1 Hg1 114.19(17) . . ?
C22 P1 Hg1 108.77(14) . . ?
C28 P2 C43 106.6(2) . . ?
C28 P2 C49 106.6(2) . . ?
C43 P2 C49 105.1(2) . . ?
C28 P2 Hg1 114.44(17) . . ?
C43 P2 Hg1 111.63(17) . . ?
C49 P2 Hg1 111.96(16) . . ?
C2 Fe1 C1 42.07(18) . . ?
C2 Fe1 C7 117.1(2) . . ?
C1 Fe1 C7 154.4(2) . . ?
C2 Fe1 C5 69.5(2) . . ?
C1 Fe1 C5 41.3(2) . . ?
C7 Fe1 C5 161.0(2) . . ?
C2 Fe1 C6 152.38(19) . . ?
C1 Fe1 C6 163.3(2) . . ?
C7 Fe1 C6 41.8(2) . . ?
C5 Fe1 C6 124.8(2) . . ?
C2 Fe1 C8 106.9(2) . . ?
C1 Fe1 C8 121.2(2) . . ?
C7 Fe1 C8 40.9(2) . . ?
C5 Fe1 C8 157.5(2) . . ?
C6 Fe1 C8 69.0(2) . . ?
C2 Fe1 C3 40.4(2) . . ?
C1 Fe1 C3 69.22(19) . . ?
C7 Fe1 C3 104.2(2) . . ?
C5 Fe1 C3 68.5(2) . . ?
C6 Fe1 C3 117.8(2) . . ?
C8 Fe1 C3 123.9(2) . . ?
C2 Fe1 C4 68.6(2) . . ?
C1 Fe1 C4 69.1(2) . . ?
C7 Fe1 C4 122.7(2) . . ?
C5 Fe1 C4 40.6(2) . . ?
C6 Fe1 C4 105.7(2) . . ?
C8 Fe1 C4 160.4(2) . . ?
C3 Fe1 C4 40.5(2) . . ?
C2 Fe1 C10 165.0(2) . . ?
C1 Fe1 C10 127.28(19) . . ?
C7 Fe1 C10 69.1(2) . . ?
C5 Fe1 C10 109.5(2) . . ?
C6 Fe1 C10 40.75(19) . . ?
C8 Fe1 C10 68.1(2) . . ?
C3 Fe1 C10 154.2(2) . . ?
C4 Fe1 C10 121.0(2) . . ?
C2 Fe1 C9 126.9(2) . . ?
C1 Fe1 C9 109.7(2) . . ?
C7 Fe1 C9 68.8(2) . . ?
C5 Fe1 C9 123.1(2) . . ?
C6 Fe1 C9 68.5(2) . . ?
C8 Fe1 C9 40.5(2) . . ?
C3 Fe1 C9 162.3(3) . . ?
C4 Fe1 C9 156.9(2) . . ?
C10 Fe1 C9 40.2(2) . . ?
C28 Fe2 C32 41.50(19) . . ?
C28 Fe2 C29 41.1(2) . . ?
C32 Fe2 C29 69.1(2) . . ?
C28 Fe2 C34 149.2(2) . . ?
C32 Fe2 C34 116.1(2) . . ?
C29 Fe2 C34 168.5(2) . . ?
C28 Fe2 C31 68.59(19) . . ?
C32 Fe2 C31 40.4(2) . . ?
C29 Fe2 C31 68.1(2) . . ?
C34 Fe2 C31 108.6(2) . . ?
C28 Fe2 C37 131.8(2) . . ?
C32 Fe2 C37 172.5(2) . . ?
C29 Fe2 C37 107.8(2) . . ?
C34 Fe2 C37 68.4(2) . . ?
C31 Fe2 C37 145.7(2) . . ?
C28 Fe2 C36 110.6(2) . . ?
C32 Fe2 C36 134.2(2) . . ?
C29 Fe2 C36 116.6(2) . . ?
C34 Fe2 C36 68.0(2) . . ?
C31 Fe2 C36 172.5(3) . . ?
C37 Fe2 C36 40.4(2) . . ?
C28 Fe2 C33 169.8(2) . . ?
C32 Fe2 C33 146.0(2) . . ?
C29 Fe2 C33 129.3(2) . . ?
C34 Fe2 C33 40.7(2) . . ?
C31 Fe2 C33 113.5(2) . . ?
C37 Fe2 C33 41.3(2) . . ?
C36 Fe2 C33 68.8(2) . . ?
C28 Fe2 C35 117.99(19) . . ?
C32 Fe2 C35 111.0(2) . . ?
C29 Fe2 C35 149.5(2) . . ?
C34 Fe2 C35 40.5(2) . . ?
C31 Fe2 C35 132.9(3) . . ?
C37 Fe2 C35 68.0(2) . . ?
C36 Fe2 C35 40.3(3) . . ?
C33 Fe2 C35 68.6(2) . . ?
C28 Fe2 C30 68.64(19) . . ?
C32 Fe2 C30 68.4(2) . . ?
C29 Fe2 C30 40.4(2) . . ?
C34 Fe2 C30 130.1(2) . . ?
C31 Fe2 C30 40.4(2) . . ?
C37 Fe2 C30 113.9(2) . . ?
C36 Fe2 C30 146.9(3) . . ?
C33 Fe2 C30 106.0(2) . . ?
C35 Fe2 C30 170.0(2) . . ?
P2 Hg1 P1 124.28(4) . . ?
P2 Hg1 Br2 114.27(3) . . ?
P1 Hg1 Br2 98.71(3) . . ?
P2 Hg1 Br1 102.59(3) . . ?
P1 Hg1 Br1 114.59(3) . . ?
Br2 Hg1 Br1 100.257(19) . . ?

loop_
_geom_bond_atom_site_label_1
_geom_bond_atom_site_label_2
_geom_bond_distance
_geom_bond_site_symmetry_2
_geom_bond_publ_flag
C1 C5 1.436(8) . ?
C1 C2 1.456(6) . ?
C1 P1 1.787(5) . ?
C1 Fe1 2.028(5) . ?
C2 C3 1.411(8) . ?
C2 Fe1 2.027(5) . ?
C2 H2A 0.9500 . ?
C3 C4 1.426(8) . ?
C3 Fe1 2.058(5) . ?
C3 H3A 0.9500 . ?
C4 C5 1.427(7) . ?
C4 Fe1 2.063(6) . ?
C4 H4A 0.9500 . ?
C5 Fe1 2.048(5) . ?
C5 H5A 0.9500 . ?
C6 C10 1.436(7) . ?
C6 C7 1.458(7) . ?
C6 C11 1.470(8) . ?
C6 Fe1 2.052(5) . ?
C7 C8 1.430(8) . ?
C7 Fe1 2.039(5) . ?
C7 H7A 0.9500 . ?
C8 C9 1.431(8) . ?
C8 Fe1 2.056(6) . ?
C8 H8A 0.9500 . ?
C9 C10 1.428(9) . ?
C9 Fe1 2.082(5) . ?
C9 H9A 0.9500 . ?
C10 Fe1 2.071(5) . ?
C10 H10A 0.9500 . ?
C11 N36 1.360(7) . ?
C11 C12 1.388(7) . ?
C12 C13 1.396(9) . ?
C12 H12A 0.9500 . ?
C13 C14 1.385(10) . ?
C13 H13A 0.9500 . ?
C14 C15 1.392(9) . ?
C14 H14A 0.9500 . ?
C15 N36 1.340(8) . ?
C15 H15A 0.9500 . ?
C16 C21 1.384(8) . ?
C16 C17 1.414(8) . ?
C16 P1 1.824(6) . ?
C17 C18 1.393(9) . ?
C17 H17A 0.9500 . ?
C18 C19 1.386(10) . ?
C18 H18A 0.9500 . ?
C19 C20 1.393(9) . ?
C19 H19A 0.9500 . ?
C20 C21 1.404(8) . ?
C20 H20A 0.9500 . ?
C21 H21A 0.9500 . ?
C22 C23 1.389(8) . ?
C22 C27 1.405(7) . ?
C22 P1 1.832(5) . ?
C23 C24 1.390(8) . ?
C23 H23A 0.9500 . ?
C24 C25 1.393(9) . ?
C24 H24A 0.9500 . ?
C25 C26 1.397(11) . ?
C25 H25A 0.9500 . ?
C26 C27 1.387(8) . ?
C26 H26A 0.9500 . ?
C27 H27A 0.9500 . ?
C28 C29 1.439(7) . ?
C28 C32 1.451(7) . ?
C28 P2 1.806(5) . ?
C28 Fe2 2.045(4) . ?
C29 C30 1.423(7) . ?
C29 Fe2 2.051(5) . ?
C29 H29A 0.9500 . ?
C30 C31 1.425(8) . ?
C30 Fe2 2.075(5) . ?
C30 H30A 0.9500 . ?
C31 C32 1.417(7) . ?
C31 Fe2 2.057(5) . ?
C31 H31A 0.9500 . ?
C32 Fe2 2.050(5) . ?
C32 H32A 0.9500 . ?
C33 C34 1.433(8) . ?
C33 C37 1.452(8) . ?
C33 C38 1.465(7) . ?
C33 Fe2 2.063(5) . ?
C34 C35 1.425(8) . ?
C34 Fe2 2.055(5) . ?
C34 H34A 0.9500 . ?
C35 C36 1.422(9) . ?
C35 Fe2 2.066(5) . ?
C35 H35A 0.9500 . ?
C36 C37 1.423(8) . ?
C36 Fe2 2.062(6) . ?
C36 H36A 0.9500 . ?
C37 Fe2 2.059(5) . ?
C37 H37A 0.9500 . ?
C38 N54 1.352(8) . ?
C38 C39 1.399(8) . ?
C39 C40 1.375(9) . ?
C39 H39A 0.9500 . ?
C40 C41 1.397(10) . ?
C40 H40A 0.9500 . ?
C41 C42 1.354(9) . ?
C41 H41A 0.9500 . ?
C42 N54 1.347(8) . ?
C42 H42A 0.9500 . ?
C43 C48 1.401(7) . ?
C43 C44 1.403(7) . ?
C43 P2 1.822(4) . ?
C44 C45 1.394(7) . ?
C44 H44A 0.9500 . ?
C45 C46 1.392(9) . ?
C45 H45A 0.9500 . ?
C46 C47 1.383(9) . ?
C46 H46A 0.9500 . ?
C47 C48 1.403(7) . ?
C47 H47A 0.9500 . ?
C48 H48A 0.9500 . ?
C49 C50 1.395(8) . ?
C49 C54 1.396(7) . ?
C49 P2 1.824(5) . ?
C50 C51 1.405(8) . ?
C50 H50A 0.9500 . ?
C51 C52 1.377(9) . ?
C51 H51A 0.9500 . ?
C52 C53 1.385(9) . ?
C52 H52A 0.9500 . ?
C53 C54 1.391(8) . ?
C53 H53A 0.9500 . ?
C54 H54A 0.9500 . ?
P1 Hg1 2.5029(11) . ?
P2 Hg1 2.4971(12) . ?
Br1 Hg1 2.6818(6) . ?
Br2 Hg1 2.6775(6) . ?
